data_4071845
loop_
_publ_author_name
'Pannetier, Nicolas'
'Sortais, Jean-Baptiste'
'Dieng, Pape Sylla'
'Barloy, Laurent'
'Sirlin, Claude'
'Pfeffer, Michel'

_publ_section_title
;
 Kinetics and Mechanism of Ruthenacycle-Catalyzed Asymmetric Hydrogen
 Transfer
;
_journal_issue 22
_journal_name_full Organometallics
_journal_page_first 5852
_journal_paper_doi 10.1021/om800420r
_journal_volume 27
_journal_year 2008
_chemical_absolute_configuration rm
_chemical_formula_moiety 'C36 H34 N2 Ru2'
_chemical_formula_sum 'C36 H34 N2 Ru2'
_chemical_formula_weight 696.79
_chemical_name_systematic
; 
 ? 
;
_space_group_IT_number 4
_symmetry_cell_setting monoclinic
_symmetry_space_group_name_Hall 'P 2yb'
_symmetry_space_group_name_H-M 'P 1 21 1'
_atom_sites_solution_hydrogens geom
_atom_sites_solution_primary direct
_atom_sites_solution_secondary difmap
_audit_creation_method SHELXL-97
_cell_angle_alpha 90.00
_cell_angle_beta 91.0120(9)
_cell_angle_gamma 90.00
_cell_formula_units_Z 2
_cell_length_a 7.72200(10)
_cell_length_b 13.5560(3)
_cell_length_c 13.2510(3)
_cell_measurement_reflns_used 3721
_cell_measurement_temperature 173(2)
_cell_measurement_theta_max 30.034
_cell_measurement_theta_min 0.998
_cell_volume 1386.89(5)
_computing_cell_refinement 'Denzo (Nonius B.V., 1998)'
_computing_data_collection 'Collect (Nonius B.V., 1998)'
_computing_data_reduction 'Denzo (Nonius B.V., 1998)'
_computing_molecular_graphics 'PLATON 98 (Spek, 1998)'
_computing_publication_material 'SHELXL-97 (Sheldrick, 1997)'
_computing_structure_refinement 'SHELXL-97 (Sheldrick, 1997)'
_computing_structure_solution 'SHELXS-97 (Sheldrick, 1997)'
_diffrn_ambient_temperature 173(2)
_diffrn_measured_fraction_theta_full 0.995
_diffrn_measured_fraction_theta_max 0.995
_diffrn_measurement_device_type KappaCCD
_diffrn_measurement_method '\p scans'
_diffrn_radiation_monochromator graphite
_diffrn_radiation_source 'fine-focus sealed tube'
_diffrn_radiation_type MoK\a
_diffrn_radiation_wavelength 0.71073
_diffrn_reflns_av_R_equivalents 0.0241
_diffrn_reflns_av_sigmaI/netI 0.0630
_diffrn_reflns_limit_h_max 10
_diffrn_reflns_limit_h_min -10
_diffrn_reflns_limit_k_max 19
_diffrn_reflns_limit_k_min -16
_diffrn_reflns_limit_l_max 18
_diffrn_reflns_limit_l_min -18
_diffrn_reflns_number 7097
_diffrn_reflns_theta_full 30.03
_diffrn_reflns_theta_max 30.03
_diffrn_reflns_theta_min 3.03
_exptl_absorpt_coefficient_mu 1.118
_exptl_absorpt_correction_type none
_exptl_crystal_colour yellow
_exptl_crystal_density_diffrn 1.669
_exptl_crystal_density_method 'not measured'
_exptl_crystal_description prism
_exptl_crystal_F_000 704
_exptl_crystal_size_max 0.10
_exptl_crystal_size_mid 0.08
_exptl_crystal_size_min 0.06
_refine_diff_density_max 0.369
_refine_diff_density_min -0.695
_refine_diff_density_rms 0.089
_refine_ls_abs_structure_details 'Flack H D (1983), Acta Cryst. A39, 876-881'
_refine_ls_abs_structure_Flack -0.04(2)
_refine_ls_extinction_method none
_refine_ls_goodness_of_fit_ref 1.032
_refine_ls_hydrogen_treatment constr
_refine_ls_matrix_type full
_refine_ls_number_parameters 361
_refine_ls_number_reflns 7097
_refine_ls_number_restraints 1
_refine_ls_restrained_S_all 1.032
_refine_ls_R_factor_all 0.0326
_refine_ls_R_factor_gt 0.0292
_refine_ls_shift/su_max 0.015
_refine_ls_shift/su_mean 0.000
_refine_ls_structure_factor_coef Fsqd
_refine_ls_weighting_details 'calc w=1/[\s^2^(Fo^2^)+(0.0000P)^2^+0.0000P] where P=(Fo^2^+2Fc^2^)/3'
_refine_ls_weighting_scheme calc
_refine_ls_wR_factor_gt 0.0583
_refine_ls_wR_factor_ref 0.0596
_reflns_number_gt 6720
_reflns_number_total 7097
_reflns_threshold_expression >2sigma(I)
_cod_data_source_file om800420r_si_001.cif
_cod_data_source_block 2
_cod_original_sg_symbol_H-M P21
_cod_database_code 4071845

loop_
_symmetry_equiv_pos_as_xyz
'x, y, z'
'-x, y+1/2, -z'

loop_
_atom_site_label
_atom_site_type_symbol
_atom_site_fract_x
_atom_site_fract_y
_atom_site_fract_z
_atom_site_U_iso_or_equiv
_atom_site_adp_type
_atom_site_occupancy
_atom_site_symmetry_multiplicity
_atom_site_calc_flag
Ru1 Ru 0.88725(2) 0.338162(15) 0.746204(15) 0.01638(6) Uani 1 1 d
Ru2 Ru 1.08050(2) 0.122887(16) 0.766294(14) 0.01509(5) Uani 1 1 d
N1 N 1.1033(3) 0.25703(19) 0.68983(17) 0.0156(5) Uani 1 1 d
N2 N 0.8768(2) 0.20592(18) 0.82963(16) 0.0146(5) Uani 1 1 d
C1 C 0.9177(3) 0.1093(2) 0.64328(19) 0.0164(6) Uani 1 1 d
C2 C 0.7712(3) 0.0464(2) 0.6392(2) 0.0197(6) Uani 1 1 d
H2 H 0.7435 0.0078 0.6966 0.024 Uiso 1 1 calc
C3 C 0.6690(3) 0.0402(2) 0.5542(2) 0.0228(7) Uani 1 1 d
H3 H 0.5703 -0.0017 0.5538 0.027 Uiso 1 1 calc
C4 C 0.7082(3) 0.0954(2) 0.4668(2) 0.0195(6) Uani 1 1 d
C5 C 0.6041(3) 0.0874(2) 0.3779(2) 0.0263(7) Uani 1 1 d
H5 H 0.5058 0.0453 0.3776 0.032 Uiso 1 1 calc
C6 C 0.6419(4) 0.1387(3) 0.2935(2) 0.0283(8) Uani 1 1 d
H6 H 0.5715 0.1319 0.2344 0.034 Uiso 1 1 calc
C7 C 0.7845(4) 0.2015(3) 0.2936(2) 0.0283(8) Uani 1 1 d
H7 H 0.8097 0.2379 0.2344 0.034 Uiso 1 1 calc
C8 C 0.8893(4) 0.2119(3) 0.3777(2) 0.0248(7) Uani 1 1 d
H8 H 0.9865 0.2547 0.3752 0.030 Uiso 1 1 calc
C9 C 0.8558(3) 0.1597(2) 0.46903(19) 0.0191(6) Uani 1 1 d
C10 C 0.9577(3) 0.1662(2) 0.55885(19) 0.0155(6) Uani 1 1 d
C11 C 1.1155(3) 0.2315(2) 0.5800(2) 0.0186(6) Uani 1 1 d
H11 H 1.2176 0.1865 0.5754 0.022 Uiso 1 1 calc
C12 C 1.1607(3) 0.3207(3) 0.5158(2) 0.0258(7) Uani 1 1 d
H12A H 1.0546 0.3565 0.4975 0.039 Uiso 1 1 calc
H12B H 1.2180 0.2986 0.4544 0.039 Uiso 1 1 calc
H12C H 1.2387 0.3642 0.5543 0.039 Uiso 1 1 calc
C13 C 1.2376(4) 0.0847(3) 0.9086(2) 0.0271(8) Uani 1 1 d
H13 H 1.2447 0.1140 0.9737 0.032 Uiso 1 1 calc
C14 C 1.3491(3) 0.1146(3) 0.8333(3) 0.0341(8) Uani 1 1 d
H14 H 1.4310 0.1656 0.8463 0.041 Uiso 1 1 calc
C15 C 1.3407(4) 0.0691(3) 0.7372(3) 0.0380(10) Uani 1 1 d
H15 H 1.4159 0.0899 0.6854 0.046 Uiso 1 1 calc
C16 C 1.2212(5) -0.0068(3) 0.7189(3) 0.0378(9) Uani 1 1 d
H16 H 1.2172 -0.0388 0.6551 0.045 Uiso 1 1 calc
C17 C 1.1071(4) -0.0356(3) 0.7949(3) 0.0340(8) Uani 1 1 d
H17 H 1.0255 -0.0868 0.7823 0.041 Uiso 1 1 calc
C18 C 1.1134(4) 0.0103(3) 0.8876(2) 0.0286(8) Uani 1 1 d
H18 H 1.0336 -0.0081 0.9380 0.034 Uiso 1 1 calc
C19 C 1.0548(3) 0.3637(2) 0.8658(2) 0.0172(7) Uani 1 1 d
C20 C 1.1830(3) 0.4378(2) 0.8692(2) 0.0225(7) Uani 1 1 d
H20 H 1.1941 0.4814 0.8136 0.027 Uiso 1 1 calc
C21 C 1.2929(3) 0.4482(2) 0.9522(2) 0.0229(7) Uani 1 1 d
H21 H 1.3781 0.4988 0.9523 0.027 Uiso 1 1 calc
C22 C 1.2811(3) 0.3860(2) 1.0357(2) 0.0202(6) Uani 1 1 d
C23 C 1.3942(3) 0.3941(3) 1.1207(2) 0.0248(7) Uani 1 1 d
H23 H 1.4803 0.4442 1.1216 0.030 Uiso 1 1 calc
C24 C 1.3829(3) 0.3317(3) 1.2015(2) 0.0270(7) Uani 1 1 d
H24 H 1.4597 0.3391 1.2577 0.032 Uiso 1 1 calc
C25 C 1.2566(4) 0.2562(3) 1.2010(2) 0.0247(7) Uani 1 1 d
H25 H 1.2498 0.2122 1.2566 0.030 Uiso 1 1 calc
C26 C 1.1434(3) 0.2464(2) 1.1200(2) 0.0216(7) Uani 1 1 d
H26 H 1.0576 0.1962 1.1212 0.026 Uiso 1 1 calc
C27 C 1.1522(3) 0.3094(2) 1.03523(19) 0.0158(6) Uani 1 1 d
C28 C 1.0403(3) 0.3020(2) 0.9483(2) 0.0168(6) Uani 1 1 d
C29 C 0.8987(3) 0.2247(2) 0.93989(19) 0.0153(6) Uani 1 1 d
H29 H 0.9395 0.1627 0.9738 0.018 Uiso 1 1 calc
C30 C 0.7317(3) 0.2596(2) 0.9896(2) 0.0230(7) Uani 1 1 d
H30A H 0.6900 0.3197 0.9560 0.035 Uiso 1 1 calc
H30B H 0.7550 0.2734 1.0612 0.035 Uiso 1 1 calc
H30C H 0.6433 0.2079 0.9834 0.035 Uiso 1 1 calc
C31 C 0.8585(4) 0.4590(3) 0.6330(2) 0.0270(7) Uani 1 1 d
H31 H 0.9444 0.4878 0.5918 0.032 Uiso 1 1 calc
C32 C 0.8303(4) 0.4951(3) 0.7301(3) 0.0299(7) Uani 1 1 d
H32 H 0.8965 0.5494 0.7546 0.036 Uiso 1 1 calc
C33 C 0.7027(4) 0.4512(3) 0.7928(2) 0.0301(8) Uani 1 1 d
H33 H 0.6806 0.4772 0.8580 0.036 Uiso 1 1 calc
C34 C 0.6116(3) 0.3696(3) 0.7564(2) 0.0277(8) Uani 1 1 d
H34 H 0.5329 0.3369 0.7994 0.033 Uiso 1 1 calc
C35 C 0.6336(3) 0.3340(3) 0.6564(2) 0.0270(7) Uani 1 1 d
H35 H 0.5651 0.2809 0.6313 0.032 Uiso 1 1 calc
C36 C 0.7561(4) 0.3781(3) 0.5965(2) 0.0264(7) Uani 1 1 d
H36 H 0.7727 0.3542 0.5300 0.032 Uiso 1 1 calc
H1N H 0.7761 0.1644 0.8172 0.050 Uiso 1 1 d
H2N H 1.2008 0.2956 0.7002 0.050 Uiso 1 1 d

loop_
_atom_site_aniso_label
_atom_site_aniso_U_11
_atom_site_aniso_U_22
_atom_site_aniso_U_33
_atom_site_aniso_U_23
_atom_site_aniso_U_13
_atom_site_aniso_U_12
Ru1 0.01718(9) 0.01305(13) 0.01886(11) 0.00100(10) -0.00099(7) 0.00178(9)
Ru2 0.01503(9) 0.01297(12) 0.01730(11) 0.00105(9) 0.00082(7) 0.00105(9)
N1 0.0151(10) 0.0121(14) 0.0197(12) 0.0002(10) 0.0007(9) -0.0010(9)
N2 0.0129(10) 0.0135(14) 0.0173(12) -0.0003(10) -0.0011(8) -0.0017(9)
C1 0.0162(11) 0.0132(17) 0.0201(13) -0.0038(12) 0.0028(10) 0.0005(11)
C2 0.0188(12) 0.0181(17) 0.0224(15) -0.0007(13) 0.0064(10) -0.0042(12)
C3 0.0181(12) 0.0203(18) 0.0301(16) -0.0063(14) 0.0042(11) -0.0023(12)
C4 0.0189(12) 0.0190(17) 0.0205(14) -0.0036(12) 0.0008(10) 0.0025(11)
C5 0.0223(13) 0.027(2) 0.0299(17) -0.0093(14) -0.0046(12) 0.0038(12)
C6 0.0305(15) 0.028(2) 0.0257(16) -0.0037(16) -0.0064(12) 0.0099(15)
C7 0.0341(16) 0.031(2) 0.0199(16) -0.0006(14) 0.0000(13) 0.0053(15)
C8 0.0281(15) 0.026(2) 0.0206(15) 0.0010(13) 0.0013(12) -0.0006(13)
C9 0.0183(12) 0.0200(17) 0.0191(14) -0.0019(12) 0.0042(10) 0.0036(11)
C10 0.0145(11) 0.0162(16) 0.0158(13) -0.0030(12) 0.0011(10) 0.0034(11)
C11 0.0172(12) 0.0212(18) 0.0173(14) 0.0034(12) 0.0014(10) -0.0025(11)
C12 0.0263(13) 0.027(2) 0.0246(15) 0.0039(14) 0.0018(11) -0.0089(13)
C13 0.0323(15) 0.026(2) 0.0226(16) -0.0014(14) -0.0108(12) 0.0152(14)
C14 0.0152(12) 0.022(2) 0.065(2) 0.015(2) -0.0090(13) -0.0003(14)
C15 0.0287(16) 0.046(3) 0.039(2) 0.0223(18) 0.0123(14) 0.0234(17)
C16 0.055(2) 0.034(2) 0.0246(18) -0.0071(16) -0.0065(16) 0.0292(19)
C17 0.0356(18) 0.0119(19) 0.054(2) 0.0040(17) -0.0138(16) 0.0043(14)
C18 0.0293(16) 0.023(2) 0.0338(18) 0.0156(15) 0.0065(14) 0.0088(14)
C19 0.0186(12) 0.0130(18) 0.0201(14) -0.0033(11) 0.0024(10) 0.0017(11)
C20 0.0263(14) 0.0204(18) 0.0209(15) 0.0032(12) 0.0045(11) 0.0003(12)
C21 0.0190(13) 0.0196(18) 0.0301(16) -0.0073(13) 0.0038(11) -0.0069(12)
C22 0.0146(12) 0.0216(18) 0.0244(15) -0.0094(13) 0.0041(10) 0.0018(11)
C23 0.0193(13) 0.027(2) 0.0282(16) -0.0105(15) -0.0038(11) -0.0015(12)
C24 0.0247(13) 0.029(2) 0.0271(16) -0.0098(17) -0.0101(12) -0.0009(15)
C25 0.0297(15) 0.025(2) 0.0195(16) 0.0006(14) -0.0034(12) 0.0056(13)
C26 0.0191(13) 0.0210(18) 0.0247(16) -0.0033(13) 0.0006(11) -0.0021(12)
C27 0.0149(11) 0.0136(16) 0.0189(14) -0.0024(11) -0.0007(10) 0.0019(10)
C28 0.0153(11) 0.0142(16) 0.0212(14) -0.0034(12) 0.0043(10) 0.0006(11)
C29 0.0172(12) 0.0148(16) 0.0140(13) -0.0011(11) 0.0004(10) -0.0004(11)
C30 0.0204(13) 0.029(2) 0.0201(15) -0.0034(13) 0.0019(11) -0.0014(12)
C31 0.0286(15) 0.0203(19) 0.0320(18) 0.0111(15) -0.0012(13) 0.0052(13)
C32 0.0363(17) 0.0136(18) 0.0396(19) -0.0014(15) -0.0078(15) 0.0035(14)
C33 0.0322(17) 0.027(2) 0.0305(18) -0.0041(15) -0.0018(13) 0.0189(15)
C34 0.0213(13) 0.028(2) 0.0338(18) 0.0057(14) 0.0006(12) 0.0071(13)
C35 0.0217(12) 0.0218(18) 0.0371(17) -0.0020(18) -0.0112(11) 0.0032(15)
C36 0.0329(16) 0.020(2) 0.0259(16) 0.0021(14) -0.0045(13) 0.0071(13)

loop_
_atom_type_symbol
_atom_type_description
_atom_type_scat_dispersion_real
_atom_type_scat_dispersion_imag
_atom_type_scat_source
C C 0.0033 0.0016 'International Tables Vol C Tables 4.2.6.8 and 6.1.1.4'
H H 0.0000 0.0000 'International Tables Vol C Tables 4.2.6.8 and 6.1.1.4'
N N 0.0061 0.0033 'International Tables Vol C Tables 4.2.6.8 and 6.1.1.4'
Ru Ru -1.2594 0.8363 'International Tables Vol C Tables 4.2.6.8 and 6.1.1.4'

loop_
_geom_angle_atom_site_label_1
_geom_angle_atom_site_label_2
_geom_angle_atom_site_label_3
_geom_angle
C19 Ru1 N2 76.60(10)
C19 Ru1 N1 82.66(9)
N2 Ru1 N1 77.50(9)
C19 Ru1 C34 121.42(11)
N2 Ru1 C34 95.02(11)
N1 Ru1 C34 152.84(11)
C19 Ru1 C32 91.97(12)
N2 Ru1 C32 150.55(11)
N1 Ru1 C32 128.52(11)
C34 Ru1 C32 67.65(13)
C19 Ru1 C33 93.91(11)
N2 Ru1 C33 114.60(11)
N1 Ru1 C33 166.42(12)
C34 Ru1 C33 37.21(13)
C32 Ru1 C33 38.19(13)
C19 Ru1 C31 116.65(12)
N2 Ru1 C31 166.70(11)
N1 Ru1 C31 102.20(10)
C34 Ru1 C31 79.17(12)
C32 Ru1 C31 36.90(12)
C33 Ru1 C31 67.54(13)
C19 Ru1 C35 158.61(11)
N2 Ru1 C35 102.30(12)
N1 Ru1 C35 118.25(10)
C34 Ru1 C35 37.20(11)
C32 Ru1 C35 78.61(14)
C33 Ru1 C35 66.80(13)
C31 Ru1 C35 65.89(13)
C19 Ru1 C36 153.55(13)
N2 Ru1 C36 129.68(10)
N1 Ru1 C36 98.93(9)
C34 Ru1 C36 65.62(11)
C32 Ru1 C36 66.25(12)
C33 Ru1 C36 78.34(11)
C31 Ru1 C36 37.03(12)
C35 Ru1 C36 35.34(11)
C1 Ru2 N1 75.44(11)
C1 Ru2 N2 85.05(9)
N1 Ru2 N2 78.42(9)
C1 Ru2 C16 90.00(12)
N1 Ru2 C16 121.24(13)
N2 Ru2 C16 157.76(13)
C1 Ru2 C15 112.59(13)
N1 Ru2 C15 96.88(12)
N2 Ru2 C15 160.25(13)
C16 Ru2 C15 37.62(15)
C1 Ru2 C17 95.93(13)
N1 Ru2 C17 158.19(12)
N2 Ru2 C17 121.36(11)
C16 Ru2 C17 37.62(14)
C15 Ru2 C17 67.56(14)
C1 Ru2 C18 124.95(13)
N1 Ru2 C18 159.39(11)
N2 Ru2 C18 98.85(10)
C16 Ru2 C18 66.54(13)
C15 Ru2 C18 78.73(12)
C17 Ru2 C18 36.34(12)
C1 Ru2 C14 149.29(12)
N1 Ru2 C14 98.63(11)
N2 Ru2 C14 123.86(12)
C16 Ru2 C14 67.00(15)
C15 Ru2 C14 37.27(13)
C17 Ru2 C14 78.44(14)
C18 Ru2 C14 65.64(12)
C1 Ru2 C13 161.08(13)
N1 Ru2 C13 123.32(11)
N2 Ru2 C13 100.40(9)
C16 Ru2 C13 78.09(12)
C15 Ru2 C13 65.91(11)
C17 Ru2 C13 65.69(13)
C18 Ru2 C13 36.55(12)
C14 Ru2 C13 35.74(11)
C11 N1 Ru2 106.08(18)
C11 N1 Ru1 121.25(15)
Ru2 N1 Ru1 101.82(9)
C11 N1 H2N 102.1
Ru2 N1 H2N 119.7
Ru1 N1 H2N 107.1
C29 N2 Ru1 111.38(18)
C29 N2 Ru2 114.01(15)
Ru1 N2 Ru2 102.04(9)
C29 N2 H1N 110.0
Ru1 N2 H1N 116.2
Ru2 N2 H1N 102.9
C10 C1 C2 119.3(2)
C10 C1 Ru2 116.45(19)
C2 C1 Ru2 124.2(2)
C3 C2 C1 121.2(3)
C3 C2 H2 119.4
C1 C2 H2 119.4
C2 C3 C4 120.9(3)
C2 C3 H3 119.6
C4 C3 H3 119.6
C3 C4 C5 120.8(3)
C3 C4 C9 119.0(2)
C5 C4 C9 120.2(3)
C6 C5 C4 121.3(3)
C6 C5 H5 119.4
C4 C5 H5 119.4
C5 C6 C7 119.7(3)
C5 C6 H6 120.1
C7 C6 H6 120.1
C8 C7 C6 121.2(3)
C8 C7 H7 119.4
C6 C7 H7 119.4
C7 C8 C9 121.6(3)
C7 C8 H8 119.2
C9 C8 H8 119.2
C10 C9 C8 125.1(3)
C10 C9 C4 118.9(2)
C8 C9 C4 116.0(2)
C1 C10 C9 120.7(2)
C1 C10 C11 111.1(2)
C9 C10 C11 128.2(2)
N1 C11 C12 112.2(3)
N1 C11 C10 104.3(2)
C12 C11 C10 123.2(2)
N1 C11 H11 105.2
C12 C11 H11 105.2
C10 C11 H11 105.2
C11 C12 H12A 109.5
C11 C12 H12B 109.5
H12A C12 H12B 109.5
C11 C12 H12C 109.5
H12A C12 H12C 109.5
H12B C12 H12C 109.5
C14 C13 C18 119.5(3)
C14 C13 Ru2 70.61(16)
C18 C13 Ru2 69.59(16)
C14 C13 H13 120.2
C18 C13 H13 120.2
Ru2 C13 H13 132.5
C13 C14 C15 120.0(3)
C13 C14 Ru2 73.65(15)
C15 C14 Ru2 68.83(16)
C13 C14 H14 120.0
C15 C14 H14 120.0
Ru2 C14 H14 130.0
C16 C15 C14 119.7(3)
C16 C15 Ru2 70.69(18)
C14 C15 Ru2 73.90(16)
C16 C15 H15 120.1
C14 C15 H15 120.1
Ru2 C15 H15 127.3
C15 C16 C17 120.0(3)
C15 C16 Ru2 71.7(2)
C17 C16 Ru2 72.2(2)
C15 C16 H16 120.0
C17 C16 H16 120.0
Ru2 C16 H16 128.3
C18 C17 C16 120.0(3)
C18 C17 Ru2 73.3(2)
C16 C17 Ru2 70.2(2)
C18 C17 H17 120.0
C16 C17 H17 120.0
Ru2 C17 H17 128.8
C17 C18 C13 120.7(3)
C17 C18 Ru2 70.38(19)
C13 C18 Ru2 73.86(18)
C17 C18 H18 119.7
C13 C18 H18 119.7
Ru2 C18 H18 128.3
C28 C19 C20 118.2(2)
C28 C19 Ru1 116.7(2)
C20 C19 Ru1 125.2(2)
C21 C20 C19 121.2(3)
C21 C20 H20 119.4
C19 C20 H20 119.4
C20 C21 C22 121.4(3)
C20 C21 H21 119.3
C22 C21 H21 119.3
C21 C22 C23 122.4(3)
C21 C22 C27 119.2(2)
C23 C22 C27 118.4(3)
C24 C23 C22 121.8(3)
C24 C23 H23 119.1
C22 C23 H23 119.1
C23 C24 C25 119.9(3)
C23 C24 H24 120.1
C25 C24 H24 120.1
C26 C25 C24 120.1(3)
C26 C25 H25 120.0
C24 C25 H25 120.0
C25 C26 C27 121.5(3)
C25 C26 H26 119.3
C27 C26 H26 119.3
C26 C27 C28 124.1(3)
C26 C27 C22 118.4(2)
C28 C27 C22 117.5(2)
C19 C28 C27 122.6(2)
C19 C28 C29 115.3(2)
C27 C28 C29 122.1(2)
N2 C29 C28 105.0(2)
N2 C29 C30 113.10(19)
C28 C29 C30 111.4(2)
N2 C29 H29 109.1
C28 C29 H29 109.1
C30 C29 H29 109.1
C29 C30 H30A 109.5
C29 C30 H30B 109.5
H30A C30 H30B 109.5
C29 C30 H30C 109.5
H30A C30 H30C 109.5
H30B C30 H30C 109.5
C32 C31 C36 119.0(3)
C32 C31 Ru1 69.71(19)
C36 C31 Ru1 73.25(18)
C32 C31 H31 120.5
C36 C31 H31 120.5
Ru1 C31 H31 128.7
C31 C32 C33 120.7(3)
C31 C32 Ru1 73.4(2)
C33 C32 Ru1 71.2(2)
C31 C32 H32 119.7
C33 C32 H32 119.7
Ru1 C32 H32 127.9
C34 C33 C32 118.5(3)
C34 C33 Ru1 70.93(19)
C32 C33 Ru1 70.65(18)
C34 C33 H33 120.7
C32 C33 H33 120.7
Ru1 C33 H33 130.1
C33 C34 C35 121.6(3)
C33 C34 Ru1 71.86(17)
C35 C34 Ru1 75.12(15)
C33 C34 H34 119.2
C35 C34 H34 119.2
Ru1 C34 H34 125.6
C36 C35 C34 118.9(3)
C36 C35 Ru1 72.39(16)
C34 C35 Ru1 67.68(14)
C36 C35 H35 120.6
C34 C35 H35 120.6
Ru1 C35 H35 132.1
C35 C36 C31 121.1(3)
C35 C36 Ru1 72.27(16)
C31 C36 Ru1 69.72(16)
C35 C36 H36 119.4
C31 C36 H36 119.4
Ru1 C36 H36 131.5

loop_
_geom_bond_atom_site_label_1
_geom_bond_atom_site_label_2
_geom_bond_distance
Ru1 C19 2.058(3)
Ru1 N2 2.108(2)
Ru1 N1 2.143(2)
Ru1 C34 2.177(3)
Ru1 C32 2.183(3)
Ru1 C33 2.189(3)
Ru1 C31 2.230(3)
Ru1 C35 2.275(2)
Ru1 C36 2.276(3)
Ru2 C1 2.049(3)
Ru2 N1 2.091(2)
Ru2 N2 2.119(2)
Ru2 C16 2.166(4)
Ru2 C15 2.178(3)
Ru2 C17 2.191(4)
Ru2 C18 2.228(3)
Ru2 C14 2.245(3)
Ru2 C13 2.283(3)
N1 C11 1.501(3)
N1 H2N 0.9251
N2 C29 1.490(3)
N2 H1N 0.9719
C1 C10 1.398(4)
C1 C2 1.417(4)
C2 C3 1.366(4)
C2 H2 0.9500
C3 C4 1.417(4)
C3 H3 0.9500
C4 C5 1.418(4)
C4 C9 1.435(4)
C5 C6 1.353(4)
C5 H5 0.9500
C6 C7 1.391(5)
C6 H6 0.9500
C7 C8 1.373(4)
C7 H7 0.9500
C8 C9 1.429(4)
C8 H8 0.9500
C9 C10 1.418(4)
C10 C11 1.528(4)
C11 C12 1.522(4)
C11 H11 1.0000
C12 H12A 0.9800
C12 H12B 0.9800
C12 H12C 0.9800
C13 C14 1.390(4)
C13 C18 1.416(4)
C13 H13 0.9500
C14 C15 1.415(5)
C14 H14 0.9500
C15 C16 1.401(6)
C15 H15 0.9500
C16 C17 1.405(5)
C16 H16 0.9500
C17 C18 1.378(5)
C17 H17 0.9500
C18 H18 0.9500
C19 C28 1.382(4)
C19 C20 1.411(4)
C20 C21 1.384(4)
C20 H20 0.9500
C21 C22 1.395(4)
C21 H21 0.9500
C22 C23 1.417(4)
C22 C27 1.439(4)
C23 C24 1.368(5)
C23 H23 0.9500
C24 C25 1.413(5)
C24 H24 0.9500
C25 C26 1.379(4)
C25 H25 0.9500
C26 C27 1.414(4)
C26 H26 0.9500
C27 C28 1.431(3)
C28 C29 1.518(4)
C29 C30 1.534(4)
C29 H29 1.0000
C30 H30A 0.9800
C30 H30B 0.9800
C30 H30C 0.9800
C31 C32 1.397(4)
C31 C36 1.432(4)
C31 H31 0.9500
C32 C33 1.430(5)
C32 H32 0.9500
C33 C34 1.393(5)
C33 H33 0.9500
C34 C35 1.423(4)
C34 H34 0.9500
C35 C36 1.381(4)
C35 H35 0.9500
C36 H36 0.9500

loop_
_geom_torsion_atom_site_label_1
_geom_torsion_atom_site_label_2
_geom_torsion_atom_site_label_3
_geom_torsion_atom_site_label_4
_geom_torsion
C1 Ru2 N1 C11 -43.51(15)
N2 Ru2 N1 C11 -131.34(15)
C16 Ru2 N1 C11 37.4(2)
C15 Ru2 N1 C11 68.11(18)
C17 Ru2 N1 C11 25.3(3)
C18 Ru2 N1 C11 144.3(3)
C14 Ru2 N1 C11 105.70(17)
C13 Ru2 N1 C11 133.74(15)
C1 Ru2 N1 Ru1 84.22(10)
N2 Ru2 N1 Ru1 -3.61(9)
C16 Ru2 N1 Ru1 165.15(12)
C15 Ru2 N1 Ru1 -164.17(13)
C17 Ru2 N1 Ru1 153.0(2)
C18 Ru2 N1 Ru1 -88.0(3)
C14 Ru2 N1 Ru1 -126.58(12)
C13 Ru2 N1 Ru1 -98.54(11)
C19 Ru1 N1 C11 -161.3(2)
N2 Ru1 N1 C11 120.9(2)
C34 Ru1 N1 C11 44.5(3)
C32 Ru1 N1 C11 -74.6(2)
C33 Ru1 N1 C11 -85.2(5)
C31 Ru1 N1 C11 -45.5(2)
C35 Ru1 N1 C11 23.5(3)
C36 Ru1 N1 C11 -7.9(2)
C19 Ru1 N1 Ru2 81.48(11)
N2 Ru1 N1 Ru2 3.65(9)
C34 Ru1 N1 Ru2 -72.7(2)
C32 Ru1 N1 Ru2 168.14(11)
C33 Ru1 N1 Ru2 157.6(4)
C31 Ru1 N1 Ru2 -162.74(11)
C35 Ru1 N1 Ru2 -93.74(14)
C36 Ru1 N1 Ru2 -125.19(11)
C19 Ru1 N2 C29 33.12(15)
N1 Ru1 N2 C29 118.42(15)
C34 Ru1 N2 C29 -88.02(16)
C32 Ru1 N2 C29 -36.4(3)
C33 Ru1 N2 C29 -55.06(18)
C31 Ru1 N2 C29 -151.4(4)
C35 Ru1 N2 C29 -124.96(16)
C36 Ru1 N2 C29 -150.28(15)
C19 Ru1 N2 Ru2 -88.91(10)
N1 Ru1 N2 Ru2 -3.60(9)
C34 Ru1 N2 Ru2 149.96(11)
C32 Ru1 N2 Ru2 -158.42(17)
C33 Ru1 N2 Ru2 -177.08(10)
C31 Ru1 N2 Ru2 86.6(4)
C35 Ru1 N2 Ru2 113.01(11)
C36 Ru1 N2 Ru2 87.70(12)
C1 Ru2 N2 C29 167.4(2)
N1 Ru2 N2 C29 -116.52(18)
C16 Ru2 N2 C29 89.6(3)
C15 Ru2 N2 C29 -38.6(4)
C17 Ru2 N2 C29 73.4(2)
C18 Ru2 N2 C29 42.7(2)
C14 Ru2 N2 C29 -23.8(2)
C13 Ru2 N2 C29 5.7(2)
C1 Ru2 N2 Ru1 -72.44(11)
N1 Ru2 N2 Ru1 3.68(9)
C16 Ru2 N2 Ru1 -150.2(3)
C15 Ru2 N2 Ru1 81.6(3)
C17 Ru2 N2 Ru1 -166.37(11)
C18 Ru2 N2 Ru1 162.91(12)
C14 Ru2 N2 Ru1 96.37(14)
C13 Ru2 N2 Ru1 125.85(11)
N1 Ru2 C1 C10 26.2(2)
N2 Ru2 C1 C10 105.5(2)
C16 Ru2 C1 C10 -96.2(2)
C15 Ru2 C1 C10 -65.3(3)
C17 Ru2 C1 C10 -133.4(2)
C18 Ru2 C1 C10 -157.1(2)
C14 Ru2 C1 C10 -56.1(4)
C13 Ru2 C1 C10 -146.7(3)
N1 Ru2 C1 C2 -154.2(3)
N2 Ru2 C1 C2 -74.9(2)
C16 Ru2 C1 C2 83.4(3)
C15 Ru2 C1 C2 114.3(3)
C17 Ru2 C1 C2 46.2(3)
C18 Ru2 C1 C2 22.4(3)
C14 Ru2 C1 C2 123.5(3)
C13 Ru2 C1 C2 32.9(5)
C10 C1 C2 C3 0.2(4)
Ru2 C1 C2 C3 -179.4(2)
C1 C2 C3 C4 1.1(5)
C2 C3 C4 C5 178.7(3)
C2 C3 C4 C9 -1.1(4)
C3 C4 C5 C6 -179.0(3)
C9 C4 C5 C6 0.8(4)
C4 C5 C6 C7 -0.7(5)
C5 C6 C7 C8 0.7(5)
C6 C7 C8 C9 -0.8(5)
C7 C8 C9 C10 179.9(3)
C7 C8 C9 C4 0.8(4)
C3 C4 C9 C10 -0.1(4)
C5 C4 C9 C10 -179.9(3)
C3 C4 C9 C8 179.0(3)
C5 C4 C9 C8 -0.8(4)
C2 C1 C10 C9 -1.4(4)
Ru2 C1 C10 C9 178.1(2)
C2 C1 C10 C11 177.8(3)
Ru2 C1 C10 C11 -2.6(3)
C8 C9 C10 C1 -177.6(3)
C4 C9 C10 C1 1.4(4)
C8 C9 C10 C11 3.2(5)
C4 C9 C10 C11 -177.7(3)
Ru2 N1 C11 C12 -171.12(17)
Ru1 N1 C11 C12 73.8(2)
Ru2 N1 C11 C10 53.2(2)
Ru1 N1 C11 C10 -61.9(3)
C1 C10 C11 N1 -33.1(3)
C9 C10 C11 N1 146.1(3)
C1 C10 C11 C12 -162.5(3)
C9 C10 C11 C12 16.7(5)
C1 Ru2 C13 C14 119.0(4)
N1 Ru2 C13 C14 -52.7(3)
N2 Ru2 C13 C14 -135.6(2)
C16 Ru2 C13 C14 67.0(3)
C15 Ru2 C13 C14 29.4(2)
C17 Ru2 C13 C14 104.5(3)
C18 Ru2 C13 C14 133.5(3)
C1 Ru2 C13 C18 -14.5(4)
N1 Ru2 C13 C18 173.78(17)
N2 Ru2 C13 C18 90.87(18)
C16 Ru2 C13 C18 -66.5(2)
C15 Ru2 C13 C18 -104.1(2)
C17 Ru2 C13 C18 -28.97(18)
C14 Ru2 C13 C18 -133.5(3)
C18 C13 C14 C15 -1.5(5)
Ru2 C13 C14 C15 -52.9(3)
C18 C13 C14 Ru2 51.4(3)
C1 Ru2 C14 C13 -146.3(2)
N1 Ru2 C14 C13 137.7(2)
N2 Ru2 C14 C13 55.9(3)
C16 Ru2 C14 C13 -101.9(3)
C15 Ru2 C14 C13 -132.2(4)
C17 Ru2 C14 C13 -64.2(2)
C18 Ru2 C14 C13 -28.3(2)
C1 Ru2 C14 C15 -14.1(4)
N1 Ru2 C14 C15 -90.0(2)
N2 Ru2 C14 C15 -171.8(2)
C16 Ru2 C14 C15 30.3(2)
C17 Ru2 C14 C15 68.0(2)
C18 Ru2 C14 C15 103.9(3)
C13 Ru2 C14 C15 132.2(4)
C13 C14 C15 C16 -0.7(5)
Ru2 C14 C15 C16 -55.9(3)
C13 C14 C15 Ru2 55.1(3)
C1 Ru2 C15 C16 -57.3(2)
N1 Ru2 C15 C16 -134.4(2)
N2 Ru2 C15 C16 150.8(3)
C17 Ru2 C15 C16 29.8(2)
C18 Ru2 C15 C16 66.0(2)
C14 Ru2 C15 C16 130.4(3)
C13 Ru2 C15 C16 102.1(2)
C1 Ru2 C15 C14 172.3(2)
N1 Ru2 C15 C14 95.2(2)
N2 Ru2 C15 C14 20.4(4)
C16 Ru2 C15 C14 -130.4(3)
C17 Ru2 C15 C14 -100.6(2)
C18 Ru2 C15 C14 -64.4(2)
C13 Ru2 C15 C14 -28.3(2)
C14 C15 C16 C17 1.7(5)
Ru2 C15 C16 C17 -55.7(3)
C14 C15 C16 Ru2 57.4(3)
C1 Ru2 C16 C15 129.0(2)
N1 Ru2 C16 C15 56.1(2)
N2 Ru2 C16 C15 -154.2(3)
C17 Ru2 C16 C15 -131.3(3)
C18 Ru2 C16 C15 -102.4(2)
C14 Ru2 C16 C15 -30.07(18)
C13 Ru2 C16 C15 -65.8(2)
C1 Ru2 C16 C17 -99.7(2)
N1 Ru2 C16 C17 -172.63(17)
N2 Ru2 C16 C17 -22.9(4)
C15 Ru2 C16 C17 131.3(3)
C18 Ru2 C16 C17 28.91(19)
C14 Ru2 C16 C17 101.2(2)
C13 Ru2 C16 C17 65.5(2)
C15 C16 C17 C18 -0.4(5)
Ru2 C16 C17 C18 -55.9(3)
C15 C16 C17 Ru2 55.5(3)
C1 Ru2 C17 C18 -146.18(18)
N1 Ru2 C17 C18 148.7(2)
N2 Ru2 C17 C18 -58.4(2)
C16 Ru2 C17 C18 131.6(3)
C15 Ru2 C17 C18 101.8(2)
C14 Ru2 C17 C18 64.4(2)
C13 Ru2 C17 C18 29.13(17)
C1 Ru2 C17 C16 82.3(2)
N1 Ru2 C17 C16 17.2(4)
N2 Ru2 C17 C16 170.06(18)
C15 Ru2 C17 C16 -29.8(2)
C18 Ru2 C17 C16 -131.6(3)
C14 Ru2 C17 C16 -67.2(2)
C13 Ru2 C17 C16 -102.4(2)
C16 C17 C18 C13 -1.9(5)
Ru2 C17 C18 C13 -56.3(3)
C16 C17 C18 Ru2 54.4(3)
C14 C13 C18 C17 2.8(5)
Ru2 C13 C18 C17 54.7(3)
C14 C13 C18 Ru2 -51.8(3)
C1 Ru2 C18 C17 42.5(2)
N1 Ru2 C18 C17 -146.8(3)
N2 Ru2 C18 C17 132.61(19)
C16 Ru2 C18 C17 -29.86(19)
C15 Ru2 C18 C17 -67.3(2)
C14 Ru2 C18 C17 -104.1(2)
C13 Ru2 C18 C17 -131.8(3)
C1 Ru2 C18 C13 174.32(16)
N1 Ru2 C18 C13 -14.9(4)
N2 Ru2 C18 C13 -95.55(17)
C16 Ru2 C18 C13 102.0(2)
C15 Ru2 C18 C13 64.5(2)
C17 Ru2 C18 C13 131.8(3)
C14 Ru2 C18 C13 27.71(19)
N2 Ru1 C19 C28 -17.4(2)
N1 Ru1 C19 C28 -96.3(2)
C34 Ru1 C19 C28 70.3(3)
C32 Ru1 C19 C28 135.1(2)
C33 Ru1 C19 C28 96.9(2)
C31 Ru1 C19 C28 163.7(2)
C35 Ru1 C19 C28 72.1(4)
C36 Ru1 C19 C28 168.4(2)
N2 Ru1 C19 C20 161.8(3)
N1 Ru1 C19 C20 82.9(2)
C34 Ru1 C19 C20 -110.5(2)
C32 Ru1 C19 C20 -45.7(3)
C33 Ru1 C19 C20 -83.9(3)
C31 Ru1 C19 C20 -17.1(3)
C35 Ru1 C19 C20 -108.7(4)
C36 Ru1 C19 C20 -12.4(4)
C28 C19 C20 C21 0.7(4)
Ru1 C19 C20 C21 -178.5(2)
C19 C20 C21 C22 -0.1(4)
C20 C21 C22 C23 178.8(3)
C20 C21 C22 C27 0.1(4)
C21 C22 C23 C24 -179.1(3)
C27 C22 C23 C24 -0.4(4)
C22 C23 C24 C25 0.5(5)
C23 C24 C25 C26 -1.0(5)
C24 C25 C26 C27 1.3(5)
C25 C26 C27 C28 179.0(3)
C25 C26 C27 C22 -1.1(4)
C21 C22 C27 C26 179.3(3)
C23 C22 C27 C26 0.6(4)
C21 C22 C27 C28 -0.7(4)
C23 C22 C27 C28 -179.5(2)
C20 C19 C28 C27 -1.3(4)
Ru1 C19 C28 C27 177.92(19)
C20 C19 C28 C29 179.5(2)
Ru1 C19 C28 C29 -1.3(3)
C26 C27 C28 C19 -178.7(3)
C22 C27 C28 C19 1.4(4)
C26 C27 C28 C29 0.4(4)
C22 C27 C28 C29 -179.5(2)
Ru1 N2 C29 C28 -41.1(2)
Ru2 N2 C29 C28 73.7(2)
Ru1 N2 C29 C30 80.6(2)
Ru2 N2 C29 C30 -164.60(19)
C19 C28 C29 N2 27.6(3)
C27 C28 C29 N2 -151.7(2)
C19 C28 C29 C30 -95.2(3)
C27 C28 C29 C30 85.5(3)
C19 Ru1 C31 C32 -52.8(2)
N2 Ru1 C31 C32 132.1(4)
N1 Ru1 C31 C32 -140.65(18)
C34 Ru1 C31 C32 67.04(19)
C33 Ru1 C31 C32 30.01(18)
C35 Ru1 C31 C32 103.6(2)
C36 Ru1 C31 C32 130.7(3)
C19 Ru1 C31 C36 176.52(16)
N2 Ru1 C31 C36 1.4(5)
N1 Ru1 C31 C36 88.69(18)
C34 Ru1 C31 C36 -63.62(19)
C32 Ru1 C31 C36 -130.7(3)
C33 Ru1 C31 C36 -100.6(2)
C35 Ru1 C31 C36 -27.02(17)
C36 C31 C32 C33 0.8(5)
Ru1 C31 C32 C33 -55.3(3)
C36 C31 C32 Ru1 56.2(3)
C19 Ru1 C32 C31 134.56(18)
N2 Ru1 C32 C31 -159.69(18)
N1 Ru1 C32 C31 52.4(2)
C34 Ru1 C32 C31 -102.08(19)
C33 Ru1 C32 C31 -131.6(3)
C35 Ru1 C32 C31 -64.81(18)
C36 Ru1 C32 C31 -29.94(17)
C19 Ru1 C32 C33 -93.83(19)
N2 Ru1 C32 C33 -28.1(3)
N1 Ru1 C32 C33 -176.01(16)
C34 Ru1 C32 C33 29.53(18)
C31 Ru1 C32 C33 131.6(3)
C35 Ru1 C32 C33 66.81(19)
C36 Ru1 C32 C33 101.7(2)
C31 C32 C33 C34 2.2(5)
Ru1 C32 C33 C34 -54.2(3)
C31 C32 C33 Ru1 56.4(3)
C19 Ru1 C33 C34 -140.7(2)
N2 Ru1 C33 C34 -63.7(2)
N1 Ru1 C33 C34 144.5(4)
C32 Ru1 C33 C34 131.1(3)
C31 Ru1 C33 C34 102.0(2)
C35 Ru1 C33 C34 29.70(18)
C36 Ru1 C33 C34 64.84(19)
C19 Ru1 C33 C32 88.21(19)
N2 Ru1 C33 C32 165.26(16)
N1 Ru1 C33 C32 13.4(5)
C34 Ru1 C33 C32 -131.1(3)
C31 Ru1 C33 C32 -29.06(18)
C35 Ru1 C33 C32 -101.4(2)
C36 Ru1 C33 C32 -66.24(19)
C32 C33 C34 C35 -4.7(5)
Ru1 C33 C34 C35 -58.7(3)
C32 C33 C34 Ru1 54.1(3)
C19 Ru1 C34 C33 47.8(2)
N2 Ru1 C34 C33 125.1(2)
N1 Ru1 C34 C33 -162.6(2)
C32 Ru1 C34 C33 -30.3(2)
C31 Ru1 C34 C33 -67.0(2)
C35 Ru1 C34 C33 -131.1(3)
C36 Ru1 C34 C33 -103.3(2)
C19 Ru1 C34 C35 178.9(2)
N2 Ru1 C34 C35 -103.8(2)
N1 Ru1 C34 C35 -31.5(4)
C32 Ru1 C34 C35 100.9(2)
C33 Ru1 C34 C35 131.1(3)
C31 Ru1 C34 C35 64.2(2)
C36 Ru1 C34 C35 27.8(2)
C33 C34 C35 C36 4.0(5)
Ru1 C34 C35 C36 -53.2(3)
C33 C34 C35 Ru1 57.2(3)
C19 Ru1 C35 C36 130.0(3)
N2 Ru1 C35 C36 -145.3(2)
N1 Ru1 C35 C36 -63.0(2)
C34 Ru1 C35 C36 132.7(3)
C32 Ru1 C35 C36 64.8(2)
C33 Ru1 C35 C36 103.0(2)
C31 Ru1 C35 C36 28.2(2)
C19 Ru1 C35 C34 -2.6(5)
N2 Ru1 C35 C34 82.0(2)
N1 Ru1 C35 C34 164.3(2)
C32 Ru1 C35 C34 -67.9(2)
C33 Ru1 C35 C34 -29.7(2)
C31 Ru1 C35 C34 -104.4(2)
C36 Ru1 C35 C34 -132.7(3)
C34 C35 C36 C31 -0.8(5)
Ru1 C35 C36 C31 -51.8(3)
C34 C35 C36 Ru1 51.0(3)
C32 C31 C36 C35 -1.5(5)
Ru1 C31 C36 C35 52.9(3)
C32 C31 C36 Ru1 -54.5(3)
C19 Ru1 C36 C35 -141.2(2)
N2 Ru1 C36 C35 46.2(3)
N1 Ru1 C36 C35 127.4(2)
C34 Ru1 C36 C35 -29.2(2)
C32 Ru1 C36 C35 -104.3(2)
C33 Ru1 C36 C35 -66.2(2)
C31 Ru1 C36 C35 -134.2(3)
C19 Ru1 C36 C31 -7.0(3)
N2 Ru1 C36 C31 -179.57(16)
N1 Ru1 C36 C31 -98.44(18)
C34 Ru1 C36 C31 105.0(2)
C32 Ru1 C36 C31 29.85(18)
C33 Ru1 C36 C31 68.0(2)
C35 Ru1 C36 C31 134.2(3)
